data_4513188
loop_
_publ_author_name
'Gong, Yun-Nan'
'Xie, Yong-Rong'
'Zhong, Di-Chang'
'Du, Zi-Yi'
'Lu, Tong-Bu'

_publ_section_title
;
 A Two-Fold Interpenetrating Porous Metal--Organic Framework with a Large
 Solvent-Accessible Volume: Gas Sorption and Luminescent Properties
;
_journal_issue 7
_journal_name_full 'Crystal Growth &amp; Design'
_journal_page_first 3119
_journal_paper_doi 10.1021/acs.cgd.5b00634
_journal_volume 15
_journal_year 2015
_chemical_formula_moiety (C2H8N),(C21H9O6Cd1),(H2O),(C3H7NO)3,(H2O)
_chemical_formula_sum 'C32 H42 Cd N4 O11'
_chemical_formula_weight 771.12
_chemical_name_systematic
; 
 ? 
;
_space_group_IT_number 154
_symmetry_cell_setting trigonal
_symmetry_space_group_name_Hall 'P 32 2"'
_symmetry_space_group_name_H-M 'P 32 2 1'
_atom_sites_solution_hydrogens geom
_atom_sites_solution_primary direct
_atom_sites_solution_secondary difmap
_audit_creation_method SHELXL-97
_cell_angle_alpha 90.00
_cell_angle_beta 90.00
_cell_angle_gamma 120.00
_cell_formula_units_Z 6
_cell_length_a 14.0306(3)
_cell_length_b 14.0306(3)
_cell_length_c 28.1780(11)
_cell_measurement_temperature 293(2)
_cell_volume 4803.9(2)
_computing_cell_refinement
;
CrysAlisPro, Agilent Technologies,
Version 1.171.35.15 (release 03-08-2011 CrysAlis171 .NET)
(compiled Aug  3 2011,13:03:54)
;
_computing_data_collection
;
CrysAlisPro, Agilent Technologies,
Version 1.171.35.15 (release 03-08-2011 CrysAlis171 .NET)
(compiled Aug  3 2011,13:03:54)
;
_computing_data_reduction
;
CrysAlisPro, Agilent Technologies,
Version 1.171.35.15 (release 03-08-2011 CrysAlis171 .NET)
(compiled Aug  3 2011,13:03:54)
;
_computing_structure_refinement 'SHELXL-97 (Sheldrick, 1997)'
_computing_structure_solution 'SHELXS-97 (Sheldrick, 1990)'
_diffrn_ambient_temperature 293(2)
_diffrn_measured_fraction_theta_full 0.990
_diffrn_measured_fraction_theta_max 0.990
_diffrn_measurement_device_type 'CCD area detector'
_diffrn_measurement_method 'phi and omega scans'
_diffrn_radiation_monochromator graphite
_diffrn_radiation_source 'fine-focus sealed tube'
_diffrn_radiation_type CuK\a
_diffrn_radiation_wavelength 1.54178
_diffrn_reflns_av_R_equivalents 0.0994
_diffrn_reflns_av_sigmaI/netI 0.0793
_diffrn_reflns_limit_h_max 14
_diffrn_reflns_limit_h_min -15
_diffrn_reflns_limit_k_max 11
_diffrn_reflns_limit_k_min -16
_diffrn_reflns_limit_l_max 21
_diffrn_reflns_limit_l_min -32
_diffrn_reflns_number 10222
_diffrn_reflns_theta_full 65.25
_diffrn_reflns_theta_max 65.25
_diffrn_reflns_theta_min 3.64
_exptl_absorpt_coefficient_mu 5.686
_exptl_absorpt_correction_T_max 0.4276
_exptl_absorpt_correction_T_min 0.2634
_exptl_absorpt_correction_type multi-scan
_exptl_absorpt_process_details sadabs
_exptl_crystal_colour coroless
_exptl_crystal_density_diffrn 1.007
_exptl_crystal_density_method 'not measured'
_exptl_crystal_description block
_exptl_crystal_F_000 1434
_exptl_crystal_size_max 0.32
_exptl_crystal_size_mid 0.26
_exptl_crystal_size_min 0.18
_platon_squeeze_details
;
Three DMF and one water molecules are highly disordered. 
Therefore, the SQUEEZE routine of PLATON was applied.
The final formula was calculated from the TGA combined 
with elemental analysis data.

;
_refine_diff_density_max 1.791
_refine_diff_density_min -0.683
_refine_diff_density_rms 0.143
_refine_ls_abs_structure_details 'Flack H D (1983), Acta Cryst. A39, 876-881'
_refine_ls_abs_structure_Flack 0.253(16)
_refine_ls_extinction_method none
_refine_ls_goodness_of_fit_ref 1.049
_refine_ls_hydrogen_treatment mixed
_refine_ls_matrix_type full
_refine_ls_number_parameters 257
_refine_ls_number_reflns 5151
_refine_ls_number_restraints 0
_refine_ls_restrained_S_all 1.049
_refine_ls_R_factor_all 0.0793
_refine_ls_R_factor_gt 0.0734
_refine_ls_shift/su_max 0.001
_refine_ls_shift/su_mean 0.000
_refine_ls_structure_factor_coef Fsqd
_refine_ls_weighting_details 'calc w=1/[\s^2^(Fo^2^)+(0.1495P)^2^+0.0000P] where P=(Fo^2^+2Fc^2^)/3'
_refine_ls_weighting_scheme calc
_refine_ls_wR_factor_gt 0.2015
_refine_ls_wR_factor_ref 0.2096
_reflns_number_gt 4485
_reflns_number_total 5151
_reflns_threshold_expression >2sigma(I)
_cod_data_source_file cg5b00634_si_002.cif
_cod_data_source_block 1
_cod_depositor_comments
;
The following automatic conversions were performed:

'_symmetry_cell_setting' value 'Trigonal' changed to 'trigonal'
according to
/usr/data/users/saulius/crontab/automatic-downloads/rss-feeds/ACS/lib/dictionaries/cif_core.dic
dictionary named 'cif_core.dic' version 2.4.2 from 2011-04-26.

Automatic conversion script
Id: cif_fix_values 3271 2015-04-21 07:52:19Z andrius 

 Adding full bibliography for 4513188.cif.
;
_cod_original_sg_symbol_H-M P3221
_cod_original_formula_sum 'C32 H42 Cd O11 N4'
_cod_database_code 4513188

loop_
_symmetry_equiv_pos_as_xyz
'x, y, z'
'-y, x-y, z+2/3'
'-x+y, -x, z+1/3'
'y, x, -z'
'x-y, -y, -z+1/3'
'-x, -x+y, -z+2/3'

loop_
_atom_site_label
_atom_site_type_symbol
_atom_site_fract_x
_atom_site_fract_y
_atom_site_fract_z
_atom_site_U_iso_or_equiv
_atom_site_adp_type
_atom_site_occupancy
_atom_site_symmetry_multiplicity
_atom_site_calc_flag
_atom_site_refinement_flags
C1 C 1.2197(6) 1.0121(7) 0.0648(2) 0.0367(16) Uani 1 1 d .
Cd1 Cd 1.42990(5) 1.09083(6) 0.024718(17) 0.0456(2) Uani 1 1 d .
O1 O 1.2377(5) 1.0722(5) 0.02993(19) 0.0468(14) Uani 1 1 d .
C2 C 1.1113(6) 0.9594(7) 0.0899(3) 0.0389(18) Uani 1 1 d .
O2 O 1.2909(5) 0.9884(7) 0.0797(2) 0.0596(19) Uani 1 1 d .
C3 C 1.0876(7) 0.8851(9) 0.1261(3) 0.047(2) Uani 1 1 d .
H3 H 1.1390 0.8652 0.1351 0.057 Uiso 1 1 calc R
O3 O 0.7203(6) 0.6025(6) 0.2784(2) 0.0578(16) Uani 1 1 d .
C4 C 0.9874(7) 0.8400(8) 0.1490(3) 0.045(2) Uani 1 1 d .
H4 H 0.9728 0.7909 0.1739 0.053 Uiso 1 1 calc R
O4 O 0.6004(6) 0.6519(6) 0.3022(2) 0.0594(17) Uani 1 1 d .
C5 C 0.9048(6) 0.8673(7) 0.1353(3) 0.0400(18) Uani 1 1 d .
O5 O 0.5106(6) 1.0016(9) 0.0609(2) 0.072(2) Uani 1 1 d .
C6 C 0.9293(6) 0.9409(6) 0.0985(2) 0.0316(15) Uani 1 1 d .
O6 O 0.6186(6) 1.1134(8) 0.0067(3) 0.0651(19) Uani 1 1 d .
C7 C 1.0336(6) 0.9856(7) 0.0761(3) 0.0360(17) Uani 1 1 d .
H7 H 1.0498 1.0345 0.0510 0.043 Uiso 1 1 calc R
C8 C 0.8004(6) 0.8195(6) 0.1616(3) 0.0378(16) Uani 1 1 d .
C9 C 0.7767(7) 0.7537(7) 0.1999(3) 0.0438(18) Uani 1 1 d .
H9 H 0.8273 0.7324 0.2086 0.053 Uiso 1 1 calc R
C10 C 0.6841(7) 0.7161(7) 0.2269(3) 0.047(2) Uani 1 1 d .
C11 C 0.6671(8) 0.6522(8) 0.2725(3) 0.055(3) Uani 1 1 d .
C12 C 0.6047(7) 0.7475(9) 0.2121(3) 0.057(3) Uani 1 1 d .
H12 H 0.5415 0.7263 0.2300 0.069 Uiso 1 1 calc R
C13 C 0.6227(7) 0.8084(8) 0.1718(3) 0.053(2) Uani 1 1 d .
H13 H 0.5692 0.8240 0.1612 0.063 Uiso 1 1 calc R
C14 C 0.7202(6) 0.8473(6) 0.1462(3) 0.0355(16) Uani 1 1 d .
C15 C 0.7450(6) 0.9211(7) 0.1054(3) 0.0379(17) Uani 1 1 d .
C16 C 0.6639(7) 0.9485(8) 0.0880(3) 0.045(2) Uani 1 1 d .
H16 H 0.5954 0.9176 0.1027 0.054 Uiso 1 1 calc R
C17 C 0.6855(8) 1.0157(8) 0.0521(3) 0.048(2) Uani 1 1 d .
C18 C 0.5996(7) 1.0476(9) 0.0383(3) 0.049(2) Uani 1 1 d .
C19 C 0.7840(7) 1.0586(8) 0.0291(3) 0.0457(19) Uani 1 1 d .
H19 H 0.7972 1.1040 0.0029 0.055 Uiso 1 1 calc R
C20 C 0.8627(7) 1.0366(7) 0.0434(3) 0.0410(18) Uani 1 1 d .
H20 H 0.9304 1.0702 0.0280 0.049 Uiso 1 1 calc R
C21 C 0.8447(6) 0.9650(7) 0.0806(3) 0.0362(16) Uani 1 1 d .
O1W O 1.5188(4) 1.2738(3) 0.06151(13) 0.0227(8) Uiso 1 1 d .

loop_
_atom_site_aniso_label
_atom_site_aniso_U_11
_atom_site_aniso_U_22
_atom_site_aniso_U_33
_atom_site_aniso_U_23
_atom_site_aniso_U_13
_atom_site_aniso_U_12
C1 0.031(4) 0.053(5) 0.027(3) 0.000(3) 0.001(3) 0.022(3)
Cd1 0.0359(3) 0.0733(5) 0.0373(3) 0.0046(2) 0.0020(2) 0.0346(3)
O1 0.033(3) 0.072(4) 0.040(3) 0.007(3) 0.006(2) 0.030(3)
C2 0.027(4) 0.050(5) 0.037(4) -0.008(3) 0.001(3) 0.017(3)
O2 0.040(3) 0.113(6) 0.044(3) 0.010(3) 0.005(3) 0.051(4)
C3 0.037(4) 0.071(6) 0.047(4) 0.012(4) 0.009(3) 0.036(4)
O3 0.063(4) 0.053(4) 0.049(3) 0.007(3) 0.005(3) 0.023(4)
C4 0.031(4) 0.071(6) 0.042(4) 0.017(4) 0.006(3) 0.033(4)
O4 0.050(4) 0.060(4) 0.047(3) 0.004(3) 0.007(3) 0.012(3)
C5 0.026(4) 0.049(5) 0.039(4) -0.002(3) 0.004(3) 0.014(3)
O5 0.046(4) 0.153(8) 0.049(3) -0.008(4) -0.009(3) 0.074(5)
C6 0.027(4) 0.037(4) 0.034(3) -0.009(3) -0.003(3) 0.018(3)
O6 0.054(4) 0.099(5) 0.066(4) 0.015(4) 0.000(3) 0.056(4)
C7 0.029(4) 0.045(4) 0.038(4) 0.010(3) -0.001(3) 0.022(3)
C8 0.026(4) 0.039(4) 0.043(4) -0.013(3) 0.002(3) 0.011(3)
C9 0.041(4) 0.049(5) 0.039(4) -0.007(3) -0.009(3) 0.020(4)
C10 0.047(5) 0.041(5) 0.036(4) -0.012(4) 0.005(3) 0.010(4)
C11 0.039(4) 0.046(5) 0.043(5) -0.002(4) 0.018(4) -0.008(4)
C12 0.035(5) 0.092(7) 0.038(4) 0.016(4) 0.014(4) 0.026(5)
C13 0.029(4) 0.061(6) 0.065(5) 0.000(4) 0.004(4) 0.021(4)
C14 0.031(4) 0.038(4) 0.032(3) -0.004(3) 0.005(3) 0.014(3)
C15 0.027(4) 0.054(5) 0.038(4) -0.004(3) -0.005(3) 0.024(4)
C16 0.043(4) 0.072(6) 0.034(4) -0.002(4) 0.007(3) 0.040(4)
C17 0.051(5) 0.062(6) 0.047(5) -0.016(4) -0.012(4) 0.039(5)
C18 0.035(4) 0.087(7) 0.043(4) -0.013(5) -0.013(3) 0.044(5)
C19 0.044(5) 0.059(5) 0.052(4) 0.003(4) 0.001(4) 0.039(4)
C20 0.032(4) 0.050(5) 0.047(4) 0.004(4) 0.011(3) 0.025(4)
C21 0.031(4) 0.045(4) 0.036(3) -0.010(3) -0.002(3) 0.022(3)

loop_
_atom_type_symbol
_atom_type_description
_atom_type_scat_dispersion_real
_atom_type_scat_dispersion_imag
_atom_type_scat_source
C C 0.0181 0.0091 'International Tables Vol C Tables 4.2.6.8 and 6.1.1.4'
H H 0.0000 0.0000 'International Tables Vol C Tables 4.2.6.8 and 6.1.1.4'
O O 0.0492 0.0322 'International Tables Vol C Tables 4.2.6.8 and 6.1.1.4'
Cd Cd 0.1185 4.6533 'International Tables Vol C Tables 4.2.6.8 and 6.1.1.4'

loop_
_geom_angle_atom_site_label_1
_geom_angle_atom_site_label_2
_geom_angle_atom_site_label_3
_geom_angle
_geom_angle_site_symmetry_1
_geom_angle_site_symmetry_3
O1 C1 O2 121.5(7) . .
O1 C1 C2 121.6(7) . .
O2 C1 C2 116.9(7) . .
O5 Cd1 O2 81.9(2) 1_655 .
O5 Cd1 O4 89.9(3) 1_655 2_764
O2 Cd1 O4 91.1(3) . 2_764
O5 Cd1 O3 134.0(2) 1_655 2_764
O2 Cd1 O3 124.1(2) . 2_764
O4 Cd1 O3 56.3(3) 2_764 2_764
O5 Cd1 O1W 104.5(2) 1_655 .
O2 Cd1 O1W 101.2(2) . .
O4 Cd1 O1W 162.1(2) 2_764 .
O3 Cd1 O1W 105.8(2) 2_764 .
O5 Cd1 O6 52.8(3) 1_655 1_655
O2 Cd1 O6 134.6(2) . 1_655
O4 Cd1 O6 90.4(3) 2_764 1_655
O3 Cd1 O6 93.5(2) 2_764 1_655
O1W Cd1 O6 90.1(2) . 1_655
O5 Cd1 O1 133.8(2) 1_655 .
O2 Cd1 O1 52.54(19) . .
O4 Cd1 O1 84.8(2) 2_764 .
O3 Cd1 O1 78.2(2) 2_764 .
O1W Cd1 O1 92.34(19) . .
O6 Cd1 O1 171.7(2) 1_655 .
O5 Cd1 C11 114.6(3) 1_655 2_764
O2 Cd1 C11 107.1(3) . 2_764
O4 Cd1 C11 28.2(3) 2_764 2_764
O3 Cd1 C11 28.4(3) 2_764 2_764
O1W Cd1 C11 134.1(3) . 2_764
O6 Cd1 C11 94.8(3) 1_655 2_764
O1 Cd1 C11 77.8(2) . 2_764
O5 Cd1 C18 26.8(3) 1_655 1_655
O2 Cd1 C18 108.6(3) . 1_655
O4 Cd1 C18 90.8(3) 2_764 1_655
O3 Cd1 C18 115.0(2) 2_764 1_655
O1W Cd1 C18 97.4(2) . 1_655
O6 Cd1 C18 26.0(3) 1_655 1_655
O1 Cd1 C18 160.4(3) . 1_655
C11 Cd1 C18 106.6(3) 2_764 1_655
C1 O1 Cd1 87.8(4) . .
C7 C2 C3 119.4(7) . .
C7 C2 C1 118.8(7) . .
C3 C2 C1 121.8(7) . .
C1 O2 Cd1 98.2(5) . .
C2 C3 C4 120.0(7) . .
C11 O3 Cd1 89.0(5) . 3_675
C3 C4 C5 121.4(7) . .
C11 O4 Cd1 89.9(7) . 3_675
C6 C5 C4 117.9(7) . .
C6 C5 C8 122.6(7) . .
C4 C5 C8 119.5(7) . .
C18 O5 Cd1 97.4(6) . 1_455
C5 C6 C7 118.7(7) . .
C5 C6 C21 120.0(7) . .
C7 C6 C21 121.1(7) . .
C18 O6 Cd1 86.5(5) . 1_455
C2 C7 C6 122.5(7) . .
C9 C8 C14 118.1(7) . .
C9 C8 C5 124.3(8) . .
C14 C8 C5 117.6(7) . .
C8 C9 C10 124.9(8) . .
C9 C10 C12 116.7(8) . .
C9 C10 C11 122.6(9) . .
C12 C10 C11 120.5(8) . .
O4 C11 O3 123.8(9) . .
O4 C11 C10 117.6(11) . .
O3 C11 C10 118.6(8) . .
O4 C11 Cd1 62.0(5) . 3_675
O3 C11 Cd1 62.6(5) . 3_675
C10 C11 Cd1 171.0(6) . 3_675
C13 C12 C10 120.0(7) . .
C12 C13 C14 120.9(8) . .
C13 C14 C8 119.2(7) . .
C13 C14 C15 121.5(7) . .
C8 C14 C15 119.2(6) . .
C21 C15 C16 117.1(7) . .
C21 C15 C14 122.3(7) . .
C16 C15 C14 120.5(7) . .
C17 C16 C15 121.3(8) . .
C16 C17 C19 120.2(8) . .
C16 C17 C18 118.3(8) . .
C19 C17 C18 121.5(8) . .
O6 C18 O5 123.3(8) . .
O6 C18 C17 120.3(8) . .
O5 C18 C17 116.5(9) . .
O6 C18 Cd1 67.5(5) . 1_455
O5 C18 Cd1 55.8(4) . 1_455
C17 C18 Cd1 172.1(7) . 1_455
C20 C19 C17 121.5(8) . .
C19 C20 C21 121.3(8) . .
C20 C21 C15 118.5(7) . .
C20 C21 C6 123.2(7) . .
C15 C21 C6 118.0(7) . .

loop_
_geom_bond_atom_site_label_1
_geom_bond_atom_site_label_2
_geom_bond_distance
_geom_bond_site_symmetry_2
C1 O1 1.236(9) .
C1 O2 1.272(10) .
C1 C2 1.495(10) .
Cd1 O5 2.304(7) 1_655
Cd1 O2 2.339(6) .
Cd1 O4 2.344(7) 2_764
Cd1 O3 2.358(6) 2_764
Cd1 O1W 2.453(4) .
Cd1 O6 2.556(7) 1_655
Cd1 O1 2.581(6) .
Cd1 C11 2.655(10) 2_764
Cd1 C18 2.761(8) 1_655
C2 C7 1.370(11) .
C2 C3 1.374(12) .
C3 C4 1.380(12) .
O3 C11 1.261(13) .
O3 Cd1 2.358(6) 3_675
C4 C5 1.445(11) .
O4 C11 1.254(12) .
O4 Cd1 2.344(7) 3_675
C5 C6 1.381(11) .
C5 C8 1.470(10) .
O5 C18 1.255(12) .
O5 Cd1 2.304(7) 1_455
C6 C7 1.420(10) .
C6 C21 1.476(10) .
O6 C18 1.212(13) .
O6 Cd1 2.556(7) 1_455
C8 C9 1.350(12) .
C8 C14 1.430(12) .
C9 C10 1.364(12) .
C10 C12 1.449(14) .
C10 C11 1.514(14) .
C11 Cd1 2.655(10) 3_675
C12 C13 1.367(14) .
C13 C14 1.393(11) .
C14 C15 1.468(12) .
C15 C21 1.401(11) .
C15 C16 1.456(11) .
C16 C17 1.312(14) .
C17 C19 1.365(13) .
C17 C18 1.531(12) .
C18 Cd1 2.761(8) 1_455
C19 C20 1.348(12) .
C20 C21 1.385(12) .

loop_
_geom_torsion_atom_site_label_1
_geom_torsion_atom_site_label_2
_geom_torsion_atom_site_label_3
_geom_torsion_atom_site_label_4
_geom_torsion
_geom_torsion_site_symmetry_1
_geom_torsion_site_symmetry_4
O2 C1 O1 Cd1 -1.1(8) . .
C2 C1 O1 Cd1 -177.9(7) . .
O5 Cd1 O1 C1 11.0(6) 1_655 .
O2 Cd1 O1 C1 0.6(5) . .
O4 Cd1 O1 C1 96.0(5) 2_764 .
O3 Cd1 O1 C1 152.6(5) 2_764 .
O1W Cd1 O1 C1 -101.7(5) . .
O6 Cd1 O1 C1 151.6(17) 1_655 .
C11 Cd1 O1 C1 123.6(5) 2_764 .
C18 Cd1 O1 C1 18.1(9) 1_655 .
O1 C1 C2 C7 -5.2(12) . .
O2 C1 C2 C7 177.8(8) . .
O1 C1 C2 C3 174.2(8) . .
O2 C1 C2 C3 -2.8(12) . .
O1 C1 O2 Cd1 1.2(9) . .
C2 C1 O2 Cd1 178.2(6) . .
O5 Cd1 O2 C1 -173.0(6) 1_655 .
O4 Cd1 O2 C1 -83.3(6) 2_764 .
O3 Cd1 O2 C1 -34.3(7) 2_764 .
O1W Cd1 O2 C1 83.7(5) . .
O6 Cd1 O2 C1 -175.0(5) 1_655 .
O1 Cd1 O2 C1 -0.6(5) . .
C11 Cd1 O2 C1 -59.7(6) 2_764 .
C18 Cd1 O2 C1 -174.5(5) 1_655 .
C7 C2 C3 C4 -1.9(14) . .
C1 C2 C3 C4 178.6(8) . .
C2 C3 C4 C5 1.3(15) . .
C3 C4 C5 C6 -0.3(13) . .
C3 C4 C5 C8 -178.4(8) . .
C4 C5 C6 C7 0.0(11) . .
C8 C5 C6 C7 178.0(7) . .
C4 C5 C6 C21 175.3(7) . .
C8 C5 C6 C21 -6.7(11) . .
C3 C2 C7 C6 1.6(12) . .
C1 C2 C7 C6 -178.9(7) . .
C5 C6 C7 C2 -0.6(11) . .
C21 C6 C7 C2 -175.9(7) . .
C6 C5 C8 C9 -175.0(7) . .
C4 C5 C8 C9 3.0(12) . .
C6 C5 C8 C14 3.1(11) . .
C4 C5 C8 C14 -178.9(8) . .
C14 C8 C9 C10 -3.8(12) . .
C5 C8 C9 C10 174.4(8) . .
C8 C9 C10 C12 1.7(12) . .
C8 C9 C10 C11 -173.5(8) . .
Cd1 O4 C11 O3 10.2(9) 3_675 .
Cd1 O4 C11 C10 -169.8(7) 3_675 .
Cd1 O3 C11 O4 -10.1(9) 3_675 .
Cd1 O3 C11 C10 169.9(7) 3_675 .
C9 C10 C11 O4 157.3(8) . .
C12 C10 C11 O4 -17.8(13) . .
C9 C10 C11 O3 -22.7(12) . .
C12 C10 C11 O3 162.2(9) . .
C9 C10 C11 Cd1 72(5) . 3_675
C12 C10 C11 Cd1 -103(5) . 3_675
C9 C10 C12 C13 2.4(14) . .
C11 C10 C12 C13 177.8(9) . .
C10 C12 C13 C14 -4.4(15) . .
C12 C13 C14 C8 2.4(13) . .
C12 C13 C14 C15 -174.3(9) . .
C9 C8 C14 C13 1.7(11) . .
C5 C8 C14 C13 -176.6(8) . .
C9 C8 C14 C15 178.4(7) . .
C5 C8 C14 C15 0.1(10) . .
C13 C14 C15 C21 177.1(8) . .
C8 C14 C15 C21 0.5(12) . .
C13 C14 C15 C16 -5.2(12) . .
C8 C14 C15 C16 178.2(7) . .
C21 C15 C16 C17 -3.3(13) . .
C14 C15 C16 C17 178.9(8) . .
C15 C16 C17 C19 2.4(14) . .
C15 C16 C17 C18 -175.4(8) . .
Cd1 O6 C18 O5 2.4(10) 1_455 .
Cd1 O6 C18 C17 -178.1(8) 1_455 .
Cd1 O5 C18 O6 -2.7(11) 1_455 .
Cd1 O5 C18 C17 177.8(7) 1_455 .
C16 C17 C18 O6 176.6(10) . .
C19 C17 C18 O6 -1.1(14) . .
C16 C17 C18 O5 -3.9(13) . .
C19 C17 C18 O5 178.4(9) . .
C16 C17 C18 Cd1 9(5) . 1_455
C19 C17 C18 Cd1 -168(4) . 1_455
C16 C17 C19 C20 -2.4(14) . .
C18 C17 C19 C20 175.3(8) . .
C17 C19 C20 C21 3.4(13) . .
C19 C20 C21 C15 -4.3(12) . .
C19 C20 C21 C6 -178.2(7) . .
C16 C15 C21 C20 4.1(11) . .
C14 C15 C21 C20 -178.1(8) . .
C16 C15 C21 C6 178.3(7) . .
C14 C15 C21 C6 -3.9(11) . .
C5 C6 C21 C20 -179.1(8) . .
C7 C6 C21 C20 -3.9(11) . .
C5 C6 C21 C15 7.0(10) . .
C7 C6 C21 C15 -177.9(7) . .

loop_
_platon_squeeze_void_nr
_platon_squeeze_void_average_x
_platon_squeeze_void_average_y
_platon_squeeze_void_average_z
_platon_squeeze_void_volume
_platon_squeeze_void_count_electrons
_platon_squeeze_void_content
1 -0.179 0.452 0.104 2490 1013 ' '
